data_7055427
loop_
_publ_author_name
'Panini, Piyush'
'Gonnade, Rajesh G.'
'Chopra, Deepak'

_publ_section_title
;
 Experimental and computational analysis of supramolecular motifs
 involving Csp2(aromatic)--F and CF3groups in organic solids
;
_journal_issue 6
_journal_name_full 'New J. Chem.'
_journal_page_first 4981
_journal_paper_doi 10.1039/C5NJ03211C
_journal_volume 40
_journal_year 2016
_chemical_formula_moiety 'C14 H9 F4 N O'
_chemical_formula_sum 'C14 H9 F4 N O'
_chemical_formula_weight 283.22
_space_group_crystal_system orthorhombic
_space_group_IT_number 60
_space_group_name_Hall '-P 2n 2ab'
_space_group_name_H-M_alt 'P b c n'
_symmetry_space_group_name_Hall '-P 2n 2ab'
_symmetry_space_group_name_H-M 'P b c n'
_atom_sites_solution_hydrogens geom
_audit_creation_method SHELXL-2014/7
_audit_update_record
;
2016-03-09 deposited with the CCDC.
2016-03-15 downloaded from the CCDC.
;
_cell_angle_alpha 90
_cell_angle_beta 90
_cell_angle_gamma 90
_cell_formula_units_Z 8
_cell_length_a 26.9156(8)
_cell_length_b 9.6838(3)
_cell_length_c 9.6832(3)
_cell_measurement_reflns_used 2519
_cell_measurement_temperature 100(2)
_cell_measurement_theta_max 30.46
_cell_measurement_theta_min 1.51
_cell_volume 2523.88(13)
_computing_cell_refinement 'Bruker SAINT'
_computing_data_collection 'Bruker APEX2'
_computing_data_reduction 'Bruker SAINT'
_computing_molecular_graphics Mercury
_computing_publication_material Mercury
_computing_structure_refinement 'SHELXL-2014 (Sheldrick 2013)'
_computing_structure_solution 'SIR 92'
_diffrn_ambient_temperature 100(2)
_diffrn_measured_fraction_theta_full 1.000
_diffrn_measured_fraction_theta_max 0.988
_diffrn_measurement_device_type 'Bruker APEX-II CCD'
_diffrn_measurement_method '\f and \w scans'
_diffrn_radiation_type MoK\a
_diffrn_radiation_wavelength 0.71073
_diffrn_reflns_av_R_equivalents 0.0605
_diffrn_reflns_av_unetI/netI 0.0446
_diffrn_reflns_Laue_measured_fraction_full 1.000
_diffrn_reflns_Laue_measured_fraction_max 0.988
_diffrn_reflns_limit_h_max 37
_diffrn_reflns_limit_h_min -37
_diffrn_reflns_limit_k_max 12
_diffrn_reflns_limit_k_min -13
_diffrn_reflns_limit_l_max 11
_diffrn_reflns_limit_l_min -13
_diffrn_reflns_number 25196
_diffrn_reflns_point_group_measured_fraction_full 1.000
_diffrn_reflns_point_group_measured_fraction_max 0.988
_diffrn_reflns_theta_full 25.242
_diffrn_reflns_theta_max 30.464
_diffrn_reflns_theta_min 1.513
_exptl_absorpt_coefficient_mu 0.135
_exptl_absorpt_correction_T_max 0.93
_exptl_absorpt_correction_T_min 0.88
_exptl_absorpt_correction_type multi-scan
_exptl_absorpt_process_details SADABS
_exptl_crystal_colour colourless
_exptl_crystal_density_diffrn 1.491
_exptl_crystal_description rod
_exptl_crystal_F_000 1152
_exptl_crystal_size_max 0.380
_exptl_crystal_size_mid 0.180
_exptl_crystal_size_min 0.120
_refine_diff_density_max 0.352
_refine_diff_density_min -0.331
_refine_diff_density_rms 0.045
_refine_ls_extinction_method none
_refine_ls_goodness_of_fit_ref 1.053
_refine_ls_hydrogen_treatment constr
_refine_ls_matrix_type full
_refine_ls_number_parameters 213
_refine_ls_number_reflns 3793
_refine_ls_number_restraints 0
_refine_ls_restrained_S_all 1.053
_refine_ls_R_factor_all 0.1226
_refine_ls_R_factor_gt 0.0591
_refine_ls_shift/su_max 0.000
_refine_ls_shift/su_mean 0.000
_refine_ls_structure_factor_coef Fsqd
_refine_ls_weighting_details 'w=1/[\s^2^(Fo^2^)+(0.0815P)^2^+0.2596P] where P=(Fo^2^+2Fc^2^)/3'
_refine_ls_weighting_scheme calc
_refine_ls_wR_factor_gt 0.1514
_refine_ls_wR_factor_ref 0.1777
_reflns_Friedel_coverage 0.000
_reflns_number_gt 1991
_reflns_number_total 3793
_reflns_threshold_expression 'I > 2\s(I)'
_cod_data_source_file c5nj03211c2.cif
_cod_data_source_block 2F2T
_cod_depositor_comments 'Adding full bibliography for 7055417--7055429.cif.'
_cod_database_code 7055427
_shelx_shelxl_version_number 2014/7
_shelx_space_group_comment
;
The symmetry employed for this shelxl refinement is uniquely defined
by the following loop, which should always be used as a source of
symmetry information in preference to the above space-group names.
They are only intended as comments.
;
_shelx_estimated_absorpt_t_min 0.951
_shelx_estimated_absorpt_t_max 0.984

loop_
_space_group_symop_operation_xyz
'x, y, z'
'x+1/2, -y+1/2, -z'
'-x, y, -z+1/2'
'-x+1/2, -y+1/2, z+1/2'
'-x, -y, -z'
'-x-1/2, y-1/2, z'
'x, -y, z-1/2'
'x-1/2, y-1/2, -z-1/2'

loop_
_atom_site_label
_atom_site_type_symbol
_atom_site_fract_x
_atom_site_fract_y
_atom_site_fract_z
_atom_site_U_iso_or_equiv
_atom_site_adp_type
_atom_site_occupancy
_atom_site_site_symmetry_order
_atom_site_calc_flag
_atom_site_refinement_flags_posn
_atom_site_refinement_flags_adp
_atom_site_refinement_flags_occupancy
_atom_site_disorder_assembly
_atom_site_disorder_group
N1 N 0.14654(5) 0.42524(17) 0.26926(16) 0.0422(4) Uani 1 1 d . . . . .
H1 H 0.1359 0.4330 0.3549 0.051 Uiso 1 1 calc R U . A 1
O1 O 0.14720(5) 0.52793(15) 0.05814(14) 0.0529(4) Uani 1 1 d . . . . .
C1 C 0.10892(7) 0.6490(2) 0.2437(2) 0.0468(5) Uani 1 1 d . . . . .
C2 C 0.11897(8) 0.7801(2) 0.1923(3) 0.0606(6) Uani 1 1 d . . . . .
H2 H 0.1417 0.7910 0.1180 0.073 Uiso 1 1 calc R U . . .
C3 C 0.09605(9) 0.8944(2) 0.2485(3) 0.0726(7) Uani 1 1 d . . . . .
H3 H 0.1034 0.9840 0.2140 0.087 Uiso 1 1 calc R U . . .
C4 C 0.06234(9) 0.8785(2) 0.3556(3) 0.0710(7) Uani 1 1 d . . . . .
H4 H 0.0463 0.9571 0.3937 0.085 Uiso 1 1 calc R U . . .
C5 C 0.05206(7) 0.7478(2) 0.4070(3) 0.0560(6) Uani 1 1 d . . . . .
C6 C 0.07507(7) 0.6328(2) 0.3505(2) 0.0472(5) Uani 1 1 d . . . . .
H6 H 0.0677 0.5432 0.3849 0.057 Uiso 1 1 calc R U . . .
F1A F 0.26699(7) 0.0905(2) 0.38363(19) 0.0619(5) Uani 0.589(2) 1 d . . P B 1
C7A C 0.17391(6) 0.30451(19) 0.23445(18) 0.0396(4) Uani 0.589(2) 1 d . . P B 1
C8A C 0.16673(7) 0.2368(2) 0.11020(19) 0.0451(5) Uani 0.589(2) 1 d . . P B 1
H8A H 0.1432 0.2700 0.0451 0.054 Uiso 0.589(2) 1 calc R U P B 1
C9A C 0.19438(7) 0.1206(2) 0.0829(2) 0.0517(5) Uani 0.589(2) 1 d . . P B 1
H9A H 0.1895 0.0741 -0.0024 0.062 Uiso 0.589(2) 1 calc R U P B 1
C10A C 0.22898(7) 0.0690(2) 0.1744(2) 0.0513(5) Uani 0.589(2) 1 d . . P B 1
H10A H 0.2479 -0.0113 0.1536 0.062 Uiso 0.589(2) 1 calc R U P B 1
C11A C 0.23490(6) 0.1384(2) 0.2965(2) 0.0475(5) Uani 0.589(2) 1 d . . P B 1
C12A C 0.20797(7) 0.2553(2) 0.32973(19) 0.0439(5) Uani 0.589(2) 1 d . . P B 1
H12A H 0.2127 0.3006 0.4157 0.053 Uiso 0.589(2) 1 calc R U P B 1
F1B F 0.18579(10) 0.0504(3) -0.0232(3) 0.0619(5) Uani 0.411(2) 1 d . . P B 2
C7B C 0.17391(6) 0.30451(19) 0.23445(18) 0.0396(4) Uani 0.411(2) 1 d . . P B 2
C8B C 0.20797(7) 0.2553(2) 0.32973(19) 0.0439(5) Uani 0.411(2) 1 d . . P B 2
H8B H 0.2127 0.3006 0.4157 0.053 Uiso 0.411(2) 1 calc R U P B 2
C9B C 0.23490(6) 0.1384(2) 0.2965(2) 0.0475(5) Uani 0.411(2) 1 d . . P B 2
H9B H 0.2585 0.1048 0.3611 0.057 Uiso 0.411(2) 1 calc R U P B 2
C10B C 0.22898(7) 0.0690(2) 0.1744(2) 0.0513(5) Uani 0.411(2) 1 d . . P B 2
H10B H 0.2479 -0.0113 0.1536 0.062 Uiso 0.411(2) 1 calc R U P B 2
C11B C 0.19438(7) 0.1206(2) 0.0829(2) 0.0517(5) Uani 0.411(2) 1 d . . P B 2
C12B C 0.16673(7) 0.2368(2) 0.11020(19) 0.0451(5) Uani 0.411(2) 1 d . . P B 2
H12B H 0.1432 0.2700 0.0451 0.054 Uiso 0.411(2) 1 calc R U P B 2
C13 C 0.13557(6) 0.5290(2) 0.1808(2) 0.0438(5) Uani 1 1 d . . . . .
C14 C 0.01758(8) 0.7298(3) 0.5278(3) 0.0672(7) Uani 1 1 d . . . . .
F2A F 0.0215(5) 0.8392(7) 0.6142(6) 0.109(3) Uani 0.515(18) 1 d . . P C 2
F3A F 0.0299(4) 0.6279(12) 0.6140(10) 0.127(3) Uani 0.515(18) 1 d . . P C 2
F4A F -0.02830(18) 0.7168(17) 0.5007(7) 0.107(3) Uani 0.515(18) 1 d . . P C 2
F2B F -0.0075(5) 0.8403(6) 0.5584(19) 0.146(6) Uani 0.485(18) 1 d . . P C 1
F3B F 0.0360(3) 0.6611(14) 0.6223(8) 0.115(4) Uani 0.485(18) 1 d . . P C 1
F4B F -0.0206(3) 0.6444(10) 0.4844(8) 0.0820(18) Uani 0.485(18) 1 d . . P C 1

loop_
_atom_site_aniso_label
_atom_site_aniso_U_11
_atom_site_aniso_U_22
_atom_site_aniso_U_33
_atom_site_aniso_U_23
_atom_site_aniso_U_13
_atom_site_aniso_U_12
N1 0.0358(7) 0.0486(9) 0.0422(8) 0.0006(7) 0.0029(6) 0.0046(7)
O1 0.0539(8) 0.0580(9) 0.0468(8) 0.0067(7) -0.0037(6) -0.0069(7)
C1 0.0354(9) 0.0479(11) 0.0572(11) 0.0006(9) -0.0126(8) -0.0004(8)
C2 0.0501(12) 0.0532(13) 0.0784(15) 0.0097(12) -0.0071(11) 0.0020(10)
C3 0.0577(14) 0.0489(13) 0.111(2) 0.0102(14) -0.0029(14) 0.0038(11)
C4 0.0482(13) 0.0505(14) 0.114(2) -0.0054(14) -0.0118(13) 0.0096(11)
C5 0.0349(10) 0.0509(13) 0.0823(15) -0.0106(11) -0.0091(10) 0.0065(9)
C6 0.0322(9) 0.0469(11) 0.0626(12) -0.0036(9) -0.0105(8) 0.0007(8)
F1A 0.0552(10) 0.0762(12) 0.0543(9) -0.0075(9) -0.0137(7) 0.0228(9)
C7A 0.0287(8) 0.0463(10) 0.0438(10) 0.0053(8) 0.0059(7) -0.0001(7)
C8A 0.0308(9) 0.0577(12) 0.0467(10) 0.0003(9) 0.0012(8) 0.0046(8)
C9A 0.0408(10) 0.0637(13) 0.0506(11) -0.0075(10) 0.0008(9) 0.0079(10)
C10A 0.0379(10) 0.0581(13) 0.0579(12) 0.0008(10) 0.0067(9) 0.0107(9)
C11A 0.0353(9) 0.0567(12) 0.0505(11) 0.0097(10) 0.0017(8) 0.0051(9)
C12A 0.0375(9) 0.0518(11) 0.0425(9) 0.0051(9) 0.0021(8) -0.0008(8)
F1B 0.0552(10) 0.0762(12) 0.0543(9) -0.0075(9) -0.0137(7) 0.0228(9)
C7B 0.0287(8) 0.0463(10) 0.0438(10) 0.0053(8) 0.0059(7) -0.0001(7)
C8B 0.0375(9) 0.0518(11) 0.0425(9) 0.0051(9) 0.0021(8) -0.0008(8)
C9B 0.0353(9) 0.0567(12) 0.0505(11) 0.0097(10) 0.0017(8) 0.0051(9)
C10B 0.0379(10) 0.0581(13) 0.0579(12) 0.0008(10) 0.0067(9) 0.0107(9)
C11B 0.0408(10) 0.0637(13) 0.0506(11) -0.0075(10) 0.0008(9) 0.0079(10)
C12B 0.0308(9) 0.0577(12) 0.0467(10) 0.0003(9) 0.0012(8) 0.0046(8)
C13 0.0342(9) 0.0500(12) 0.0472(10) 0.0023(9) -0.0060(8) -0.0048(8)
C14 0.0391(11) 0.0583(15) 0.104(2) -0.0174(14) 0.0043(13) 0.0113(10)
F2A 0.107(5) 0.101(4) 0.118(4) -0.059(3) 0.039(3) -0.026(3)
F3A 0.133(7) 0.126(5) 0.121(6) 0.037(3) 0.064(5) 0.085(4)
F4A 0.0306(16) 0.180(10) 0.111(3) -0.001(5) -0.0127(18) 0.011(3)
F2B 0.123(8) 0.056(3) 0.259(11) -0.025(4) 0.111(8) 0.013(4)
F3B 0.039(3) 0.239(12) 0.066(3) 0.027(4) -0.004(2) 0.031(4)
F4B 0.047(3) 0.096(4) 0.103(3) 0.005(3) 0.011(2) -0.011(2)

loop_
_atom_type_symbol
_atom_type_description
_atom_type_scat_dispersion_real
_atom_type_scat_dispersion_imag
_atom_type_scat_source
C C 0.0033 0.0016 'International Tables Vol C Tables 4.2.6.8 and 6.1.1.4'
H H 0.0000 0.0000 'International Tables Vol C Tables 4.2.6.8 and 6.1.1.4'
N N 0.0061 0.0033 'International Tables Vol C Tables 4.2.6.8 and 6.1.1.4'
O O 0.0106 0.0060 'International Tables Vol C Tables 4.2.6.8 and 6.1.1.4'
F F 0.0171 0.0103 'International Tables Vol C Tables 4.2.6.8 and 6.1.1.4'

loop_
_geom_angle_atom_site_label_1
_geom_angle_atom_site_label_2
_geom_angle_atom_site_label_3
_geom_angle
C13 N1 C7A 125.00(15)
C13 N1 C7B 125.00(15)
C13 N1 H1 117.5
C7A N1 H1 117.5
C6 C1 C2 119.9(2)
C6 C1 C13 122.04(17)
C2 C1 C13 118.07(19)
C3 C2 C1 120.3(2)
C3 C2 H2 119.9
C1 C2 H2 119.9
C2 C3 C4 119.9(2)
C2 C3 H3 120.0
C4 C3 H3 120.0
C3 C4 C5 120.0(2)
C3 C4 H4 120.0
C5 C4 H4 120.0
C6 C5 C4 120.1(2)
C6 C5 C14 119.3(2)
C4 C5 C14 120.5(2)
C5 C6 C1 119.8(2)
C5 C6 H6 120.1
C1 C6 H6 120.1
C8A C7A C12A 120.57(18)
C8A C7A N1 121.53(16)
C12A C7A N1 117.90(17)
C9A C8A C7A 118.64(18)
C9A C8A H8A 120.7
C7A C8A H8A 120.7
C8A C9A C10A 122.60(19)
C8A C9A H9A 118.7
C10A C9A H9A 118.7
C11A C10A C9A 117.05(19)
C11A C10A H10A 121.5
C9A C10A H10A 121.5
F1A C11A C10A 117.7(2)
F1A C11A C12A 119.47(19)
C10A C11A C12A 122.85(18)
C11A C12A C7A 118.29(18)
C11A C12A H12A 120.9
C7A C12A H12A 120.9
C12B C7B C8B 120.57(18)
C12B C7B N1 121.53(16)
C8B C7B N1 117.90(17)
C9B C8B C7B 118.29(18)
C9B C8B H8B 120.9
C7B C8B H8B 120.9
C10B C9B C8B 122.85(18)
C10B C9B H9B 118.6
C8B C9B H9B 118.6
C9B C10B C11B 117.05(19)
C9B C10B H10B 121.5
C11B C10B H10B 121.5
F1B C11B C12B 120.1(2)
F1B C11B C10B 117.0(2)
C12B C11B C10B 122.60(19)
C11B C12B C7B 118.64(18)
C11B C12B H12B 120.7
C7B C12B H12B 120.7
O1 C13 N1 123.39(18)
O1 C13 C1 121.49(18)
N1 C13 C1 115.11(16)
F3B C14 F2B 118.9(8)
F4A C14 F3A 107.4(6)
F4A C14 F2A 106.3(4)
F3A C14 F2A 100.0(5)
F3B C14 F4B 101.6(6)
F2B C14 F4B 100.1(5)
F3B C14 C5 113.0(4)
F4A C14 C5 116.8(4)
F2B C14 C5 113.7(4)
F3A C14 C5 114.8(4)
F2A C14 C5 110.0(4)
F4B C14 C5 106.9(4)

loop_
_geom_bond_atom_site_label_1
_geom_bond_atom_site_label_2
_geom_bond_distance
N1 C13 1.353(2)
N1 C7A 1.422(2)
N1 C7B 1.422(2)
N1 H1 0.8800
O1 C13 1.229(2)
C1 C6 1.387(3)
C1 C2 1.390(3)
C1 C13 1.495(3)
C2 C3 1.380(3)
C2 H2 0.9500
C3 C4 1.386(4)
C3 H3 0.9500
C4 C5 1.388(3)
C4 H4 0.9500
C5 C6 1.387(3)
C5 C14 1.503(4)
C6 H6 0.9500
F1A C11A 1.294(2)
C7A C8A 1.384(3)
C7A C12A 1.385(3)
C8A C9A 1.375(3)
C8A H8A 0.9500
C9A C10A 1.379(3)
C9A H9A 0.9500
C10A C11A 1.370(3)
C10A H10A 0.9500
C11A C12A 1.382(3)
C12A H12A 0.9500
F1B C11B 1.254(3)
C7B C12B 1.384(3)
C7B C8B 1.385(3)
C8B C9B 1.382(3)
C8B H8B 0.9500
C9B C10B 1.370(3)
C9B H9B 0.9500
C10B C11B 1.379(3)
C10B H10B 0.9500
C11B C12B 1.375(3)
C12B H12B 0.9500
C14 F3B 1.235(9)
C14 F4A 1.269(6)
C14 F2B 1.300(5)
C14 F3A 1.334(10)
C14 F2A 1.354(5)
C14 F4B 1.383(6)

loop_
_geom_torsion_atom_site_label_1
_geom_torsion_atom_site_label_2
_geom_torsion_atom_site_label_3
_geom_torsion_atom_site_label_4
_geom_torsion
C6 C1 C2 C3 1.1(3)
C13 C1 C2 C3 -178.76(19)
C1 C2 C3 C4 -0.9(4)
C2 C3 C4 C5 0.7(4)
C3 C4 C5 C6 -0.7(3)
C3 C4 C5 C14 176.9(2)
C4 C5 C6 C1 0.9(3)
C14 C5 C6 C1 -176.68(18)
C2 C1 C6 C5 -1.1(3)
C13 C1 C6 C5 178.76(17)
C13 N1 C7A C8A -40.7(3)
C13 N1 C7A C12A 139.84(18)
C12A C7A C8A C9A -0.6(3)
N1 C7A C8A C9A -179.98(17)
C7A C8A C9A C10A 0.0(3)
C8A C9A C10A C11A 0.3(3)
C9A C10A C11A F1A 179.5(2)
C9A C10A C11A C12A 0.1(3)
F1A C11A C12A C7A 179.89(19)
C10A C11A C12A C7A -0.6(3)
C8A C7A C12A C11A 0.9(3)
N1 C7A C12A C11A -179.69(16)
C13 N1 C7B C12B -40.7(3)
C13 N1 C7B C8B 139.84(18)
C12B C7B C8B C9B 0.9(3)
N1 C7B C8B C9B -179.69(16)
C7B C8B C9B C10B -0.6(3)
C8B C9B C10B C11B 0.1(3)
C9B C10B C11B F1B -173.8(2)
C9B C10B C11B C12B 0.3(3)
F1B C11B C12B C7B 173.9(2)
C10B C11B C12B C7B 0.0(3)
C8B C7B C12B C11B -0.6(3)
N1 C7B C12B C11B -179.98(17)
C7A N1 C13 O1 2.1(3)
C7B N1 C13 O1 2.1(3)
C7A N1 C13 C1 -176.56(15)
C7B N1 C13 C1 -176.56(15)
C6 C1 C13 O1 147.58(18)
C2 C1 C13 O1 -32.6(3)
C6 C1 C13 N1 -33.8(2)
C2 C1 C13 N1 146.07(18)
C6 C5 C14 F3B 50.5(7)
C4 C5 C14 F3B -127.1(7)
C6 C5 C14 F4A -93.9(9)
C4 C5 C14 F4A 88.6(9)
C6 C5 C14 F2B -170.0(11)
C4 C5 C14 F2B 12.4(11)
C6 C5 C14 F3A 33.1(7)
C4 C5 C14 F3A -144.4(7)
C6 C5 C14 F2A 144.9(6)
C4 C5 C14 F2A -32.7(7)
C6 C5 C14 F4B -60.5(5)
C4 C5 C14 F4B 121.9(5)
